data_7717869
loop_
_publ_author_name
'Metlina, Daria'
'Metlin, Mikhail T.'
'Korshunov, Vladislav Mikhailovich'
'Gontcharenko , Victoria E.'
'Avetisov, Roman'
'Kiskin, Mikhail A.'
'Belousov, Yuriy A.'
'Taydakov, Ilya V.'

_publ_section_title
;
 Exploring the Luminescent and Thermometric Potentials of Samarium(III)
 Diketonate Complexes with Extended Fluoroalkyl Chains
;
_journal_name_full 'Dalton Transactions'
_journal_paper_doi 10.1039/D4DT03262D
_journal_year 2025
_chemical_formula_moiety 'C42 H20 F21 N2 O6 S3 Sm'
_chemical_formula_sum 'C42 H20 F21 N2 O6 S3 Sm'
_chemical_formula_weight 1294.13
_space_group_crystal_system monoclinic
_space_group_IT_number 14
_space_group_name_Hall '-P 2yn'
_space_group_name_H-M_alt 'P 1 21/n 1'
_atom_sites_solution_hydrogens geom
_audit_creation_date 2024-11-05
_audit_creation_method
;
Olex2 1.5
(compiled 2024.02.16 svn.r378c4104 for OlexSys, GUI svn.r6928)
;
_audit_update_record
;
2024-11-05 deposited with the CCDC.	2025-01-22 downloaded from the CCDC.
;
_cell_angle_alpha 90
_cell_angle_beta 100.7170(10)
_cell_angle_gamma 90
_cell_formula_units_Z 4
_cell_length_a 11.9132(3)
_cell_length_b 18.4956(4)
_cell_length_c 21.5050(5)
_cell_measurement_reflns_used 9945
_cell_measurement_temperature 100(2)
_cell_measurement_theta_max 27.47
_cell_measurement_theta_min 2.39
_cell_volume 4655.80(19)
_computing_cell_refinement 'SAINT V8.40B (?, 2016)'
_computing_data_reduction 'SAINT V8.40B (?, 2016)'
_computing_molecular_graphics 'Olex2 1.5 (Dolomanov et al., 2009)'
_computing_publication_material 'Olex2 1.5 (Dolomanov et al., 2009)'
_computing_structure_refinement 'SHELXL 2018/3 (Sheldrick, 2015)'
_diffrn_ambient_temperature 100.15
_diffrn_measured_fraction_theta_full 0.999
_diffrn_measured_fraction_theta_max 0.999
_diffrn_measurement_device_type 'Bruker APEX-II CCD'
_diffrn_measurement_method '\f and \w scans'
_diffrn_radiation_type MoK\a
_diffrn_radiation_wavelength 0.71073
_diffrn_reflns_av_R_equivalents 0.0496
_diffrn_reflns_av_unetI/netI 0.0469
_diffrn_reflns_Laue_measured_fraction_full 0.999
_diffrn_reflns_Laue_measured_fraction_max 0.999
_diffrn_reflns_limit_h_max 15
_diffrn_reflns_limit_h_min -15
_diffrn_reflns_limit_k_max 23
_diffrn_reflns_limit_k_min -23
_diffrn_reflns_limit_l_max 27
_diffrn_reflns_limit_l_min -27
_diffrn_reflns_number 45016
_diffrn_reflns_point_group_measured_fraction_full 0.999
_diffrn_reflns_point_group_measured_fraction_max 0.999
_diffrn_reflns_theta_full 25.242
_diffrn_reflns_theta_max 27.103
_diffrn_reflns_theta_min 2.059
_diffrn_source_current 0.9
_diffrn_source_power 0.045
_diffrn_source_voltage 50.0
_exptl_absorpt_coefficient_mu 1.530
_exptl_absorpt_correction_T_max 0.6478
_exptl_absorpt_correction_T_min 0.5952
_exptl_absorpt_correction_type multi-scan
_exptl_absorpt_process_details
;
SADABS-2016/2 (Bruker,2016/2) was used for absorption correction.
wR2(int) was 0.0912 before and 0.0568 after correction.
The Ratio of minimum to maximum transmission is 0.9188.
The \l/2 correction factor is Not present.
;
_exptl_crystal_colour colourless
_exptl_crystal_colour_primary colourless
_exptl_crystal_density_diffrn 1.846
_exptl_crystal_description parallelepiped
_exptl_crystal_F_000 2532
_exptl_crystal_size_max 0.18
_exptl_crystal_size_mid 0.05
_exptl_crystal_size_min 0.05
_refine_diff_density_max 1.458
_refine_diff_density_min -1.303
_refine_diff_density_rms 0.129
_refine_ls_extinction_method none
_refine_ls_goodness_of_fit_ref 1.031
_refine_ls_hydrogen_treatment constr
_refine_ls_matrix_type full
_refine_ls_number_parameters 862
_refine_ls_number_reflns 10268
_refine_ls_number_restraints 644
_refine_ls_restrained_S_all 1.214
_refine_ls_R_factor_all 0.0743
_refine_ls_R_factor_gt 0.0541
_refine_ls_shift/su_max 0.002
_refine_ls_shift/su_mean 0.000
_refine_ls_structure_factor_coef Fsqd
_refine_ls_weighting_details 'w=1/[\s^2^(Fo^2^)+(0.0635P)^2^+20.5895P] where P=(Fo^2^+2Fc^2^)/3'
_refine_ls_weighting_scheme calc
_refine_ls_wR_factor_gt 0.1296
_refine_ls_wR_factor_ref 0.1407
_reflns_Friedel_coverage 0.000
_reflns_number_gt 7854
_reflns_number_total 10268
_reflns_threshold_expression 'I > 2\s(I)'
_cod_data_source_file d4dt03262d2.cif
_cod_data_source_block smp
_cod_database_code 7717869
_shelx_shelxl_version_number 2018/3
_shelx_space_group_comment
;
The symmetry employed for this shelxl refinement is uniquely defined
by the following loop, which should always be used as a source of
symmetry information in preference to the above space-group names.
They are only intended as comments.
;
_shelx_estimated_absorpt_t_max 0.927
_shelx_estimated_absorpt_t_min 0.770
_olex2_refinement_description
;
1. Fixed Uiso
 At 1.2 times of:
  All C(H) groups
2. Restrained distances
 C27-C24 = C27-C26
 1.43 with sigma of 0.02
 C27-C26 = C27-C24
 1.43 with sigma of 0.02
 C27'-C26' = C27'-C24
 1.43 with sigma of 0.02
 F6A'-C20' = F6B-C20 = F6-C20 = F6B'-C20' = F6'-C20' = F6A-C20 = F5A-C19 = F5-
 C19 = F4-C18 = F4A-C18
 1.34 with sigma of 0.02
 C18-C13 = C18'-C13'
 1.48 with sigma of 0.02
 C20'-C19' = C20-C19 = C19'-C18' = C19-C18 = C18'-C13' = C18-C13
 1.51 with sigma of 0.02
 F4'-C18' = F4A'-C18' = F5A'-C19' = F5'-C19'
 1.34 with sigma of 0.02
 F4A'-F4'
 2.1 with sigma of 0.02
 F5A'-F5'
 2.1 with sigma of 0.02
 F8'-C29' = F8A'-C29'
 1.34 with sigma of 0.02
 F8'-F8A'
 2.1 with sigma of 0.02
 C29'-C28 = C29-C28
 1.51 with sigma of 0.02
 F10-F48
 2.1 with sigma of 0.02
 C29-C28 = C29'-C28
 1.51 with sigma of 0.02
 F48-F10
 2.1 with sigma of 0.01
 F10-C29 = F48-C29
 1.34 with sigma of 0.01
 C29-C30'
 1.52 with sigma of 0.01
 C29'-C30'
 1.52 with sigma of 0.02
 C29-C28 = C30-C29
 1.52 with sigma of 0.02
 F9-C30 = F17-C30 = F16-C30
 1.34 with sigma of 0.02
 F17-F16
 2.1 with sigma of 0.02
 F16-F9
 2.1 with sigma of 0.02
 F17-F9
 2.1 with sigma of 0.02
 C28-C30
 2.47 with sigma of 0.02
 C28-C30'
 2.47 with sigma of 0.02
 F9B'-C30' = F9A'-C30' = F9'-C30'
 1.34 with sigma of 0.02
 F9'-F9B'
 2.1 with sigma of 0.02
 F9B'-F9A'
 2.1 with sigma of 0.02
 F9'-F9A'
 2.1 with sigma of 0.02
 C8-F1 \\sim C8-F1A \\sim C9-F2 \\sim C9-F2A \\sim C10-F3 \\sim C10-F3A \\sim
C10-F3B
 with sigma of 0.02
 C18-F4 \\sim C18-F4A \\sim C19-F5 \\sim C19-F5A \\sim C20-F6 \\sim C20-F6A
\\sim C20-F6B
 with sigma of 0.02
 F1-F1A \\sim F2-F2A \\sim F3-F3A \\sim F3-F3B \\sim F3A-F3B
 with sigma of 0.02
 F4-F4A \\sim F5-F5A \\sim F6-F6A \\sim F6-F6B \\sim F6A-F6B
 with sigma of 0.02
 C8-C9 \\sim C9-C10 \\sim C18-C19 \\sim C19-C20
 with sigma of 0.02
 C8-C10 \\sim C18-C20
 with sigma of 0.02
 C3-C9 \\sim C13-C19
 with sigma of 0.02
 C3-F1 \\sim C3-F1A \\sim C13-F4 \\sim C13-F4A
 with sigma of 0.02
 C9-F1 \\sim C9-F1A \\sim C19-F4 \\sim C19-F4A
 with sigma of 0.02
 C8-F2 \\sim C8-F2A \\sim C18-F5 \\sim C18-F5A
 with sigma of 0.02
 C10-F2 \\sim C10-F2A \\sim C20-F5 \\sim C20-F5A
 with sigma of 0.02
 C8-F3 \\sim C9-F3A \\sim C9-F3B \\sim C19-F6 \\sim C19-F6A \\sim C19-F6B
 with sigma of 0.02
 C24-C27 \\sim C24-C27'
 with sigma of 0.02
 C24-S3 \\sim C24-S3'
 with sigma of 0.02
 C25-C26 \\sim C25'-C26'
 with sigma of 0.02
 C25-S3 \\sim C25'-S3'
 with sigma of 0.02
 C26-C27 \\sim C26'-C27'
 with sigma of 0.02
 C24-C25 \\sim C24-C25'
 with sigma of 0.04
 C24-C26 \\sim C24-C26'
 with sigma of 0.04
 C25-C27 \\sim C25'-C27'
 with sigma of 0.04
 C26-S3 \\sim C26'-S3'
 with sigma of 0.04
 C13-C12 \\sim C12'-C13'
 with sigma of 0.02
 C12-C11 \\sim C12'-C11
 with sigma of 0.02
 O4'-C13' \\sim O4-C13
 with sigma of 0.02
3. Restrained planarity
 C24, C25, C26, C27, S3
 with sigma of 0.1
 C24, S3', C25', C26', C27'
 with sigma of 0.1
 O4', C13', C12', C11, O3
 with sigma of 0.1
4. Uiso/Uaniso restraints and constraints
C25 \\sim C26 \\sim C27 \\sim S3' \\sim C25' \\sim C26' \\sim C27' \\sim S3:
within 2A with sigma of 0.04 and sigma for terminal atoms of 0.08 within 2A
Uanis(F5) \\sim Ueq, Uanis(F5A) \\sim Ueq, Uanis(C27) \\sim Ueq: with sigma of
0.01 and sigma for terminal atoms of 0.02
Uanis(C25) \\sim Ueq, Uanis(C26) \\sim Ueq, Uanis(C27) \\sim Ueq, Uanis(S3)
\\sim Ueq, Uanis(S3') \\sim Ueq, Uanis(C25') \\sim Ueq, Uanis(C26') \\sim Ueq,
Uanis(C27') \\sim Ueq: with sigma of 0.003 and sigma for terminal atoms of 0.006
Uanis(C18) \\sim Ueq, Uanis(C19) \\sim Ueq, Uanis(C20) \\sim Ueq, Uanis(F4)
\\sim Ueq, Uanis(F4A) \\sim Ueq, Uanis(F5) \\sim Ueq, Uanis(F5A) \\sim Ueq,
Uanis(F6A) \\sim Ueq, Uanis(F6) \\sim Ueq, Uanis(F6B) \\sim Ueq, Uanis(C18')
\\sim Ueq, Uanis(C19') \\sim Ueq, Uanis(C20') \\sim Ueq, Uanis(F6') \\sim Ueq,
Uanis(F6A') \\sim Ueq, Uanis(F6B') \\sim Ueq, Uanis(F4A') \\sim Ueq,
Uanis(F5A') \\sim Ueq, Uanis(F5') \\sim Ueq, Uanis(F4') \\sim Ueq, Uanis(C13)
\\sim Ueq, Uanis(C13') \\sim Ueq, Uanis(C12) \\sim Ueq, Uanis(C12') \\sim Ueq:
with sigma of 0.003 and sigma for terminal atoms of 0.006
Uanis(F8') \\sim Ueq, Uanis(F8A') \\sim Ueq, Uanis(F10) \\sim Ueq, Uanis(F48)
\\sim Ueq, Uanis(C29) \\sim Ueq, Uanis(C29') \\sim Ueq: with sigma of 0.002 and
sigma for terminal atoms of 0.004
Uanis(F8A') \\sim Ueq, Uanis(F10) \\sim Ueq, Uanis(F48) \\sim Ueq, Uanis(C29)
\\sim Ueq, Uanis(C29') \\sim Ueq, Uanis(C30') \\sim Ueq, Uanis(F9) \\sim Ueq,
Uanis(F16) \\sim Ueq, Uanis(F17) \\sim Ueq, Uanis(C30) \\sim Ueq, Uanis(F9B')
\\sim Ueq, Uanis(F9') \\sim Ueq, Uanis(F9A') \\sim Ueq, Uanis(F8') \\sim Ueq:
with sigma of 0.003 and sigma for terminal atoms of 0.006
Uanis(C13) = Uanis(C12) = Uanis(C12') = Uanis(C13') = Uanis(C18') = Uanis(C18)
5. Rigid body (RIGU) restrains
 C18, C19, C19, C20
 with sigma for 1-2 distances of 0.003 and sigma for 1-3 distances of 0.006
 C18, F4, C18, F4A, C19, F5, C19, F5A, C20, F6, C20, F6A, C20, F6B
 with sigma for 1-2 distances of 0.003 and sigma for 1-3 distances of 0.006
 C27, C24, C27, C26
 with sigma for 1-2 distances of 0.003 and sigma for 1-3 distances of 0.006
6. Others
 Fixed Sof: O4(0.5) C12(0.5) H12(0.5) C13(0.5) C18(0.5) C19(0.5) C20(0.5)
 C25(0.7) H25(0.7) C26(0.7) H26(0.7) C27(0.7) H27(0.7) S3(0.7) F4(0.5) F4A(0.5)
 F5(0.5) F5A(0.5) F6A(0.5) F6(0.5) F6B(0.5) S3'(0.3) C25'(0.3) H25'(0.3)
 C26'(0.3) H26'(0.3) C27'(0.3) H27'(0.3) C18'(0.5) C19'(0.5) C20'(0.5) F6'(0.5)
 F6A'(0.5) F6B'(0.5) C13'(0.5) C12'(0.5) H12'(0.5) F4A'(0.5) F5A'(0.5) F5'(0.5)
 F4'(0.5) O4'(0.5) F8'(0.5) F8A'(0.5) F10(0.5) F48(0.5) C29(0.5) C29'(0.5)
 C30'(0.5) F9(0.5) F16(0.5) F17(0.5) C30(0.5) F9B'(0.5) F9'(0.5) F9A'(0.5)
7.a Aromatic/amide H refined with riding coordinates:
 C2(H2), C5(H5), C6(H6), C7(H7), C12(H12), C15(H15), C16(H16), C17(H17),
 C22(H22), C25(H25), C26(H26), C27(H27), C31(H31), C32(H32), C33(H33), C36(H36),
  C37(H37), C38(H38), C41(H41), C42(H42), C25'(H25'), C26'(H26'), C27'(H27'),
 C12'(H12')
;
_olex2_submission_special_instructions 'No special instructions were received'

loop_
_space_group_symop_operation_xyz
'x, y, z'
'-x+1/2, y+1/2, -z+1/2'
'-x, -y, -z'
'x-1/2, -y-1/2, z-1/2'

loop_
_atom_site_label
_atom_site_type_symbol
_atom_site_fract_x
_atom_site_fract_y
_atom_site_fract_z
_atom_site_U_iso_or_equiv
_atom_site_adp_type
_atom_site_occupancy
_atom_site_site_symmetry_order
_atom_site_calc_flag
_atom_site_refinement_flags_posn
_atom_site_refinement_flags_adp
_atom_site_refinement_flags_occupancy
_atom_site_disorder_assembly
_atom_site_disorder_group
Sm1 Sm 0.65006(2) 0.29067(2) 0.67411(2) 0.02317(9) Uani 1 1 d . . . . .
N1 N 0.6302(5) 0.4300(3) 0.6832(2) 0.0365(12) Uani 1 1 d . . . . .
N2 N 0.8386(4) 0.3663(3) 0.6922(2) 0.0419(13) Uani 1 1 d . . . . .
O1 O 0.7380(3) 0.28219(19) 0.78320(17) 0.0269(8) Uani 1 1 d . . . . .
O2 O 0.5087(3) 0.3083(2) 0.73795(18) 0.0358(9) Uani 1 1 d . . . . .
O3 O 0.4737(3) 0.3113(2) 0.60305(17) 0.0280(8) Uani 1 1 d . . . . .
O4 O 0.6939(12) 0.3120(5) 0.5747(6) 0.022(2) Uani 0.5 1 d D . P A 1
O5 O 0.5630(4) 0.1754(2) 0.66080(19) 0.0361(9) Uani 1 1 d . . . . .
O6 O 0.7905(4) 0.2019(2) 0.6667(2) 0.0420(10) Uani 1 1 d . . . . .
C1 C 0.7182(5) 0.3093(3) 0.8336(3) 0.0330(12) Uani 1 1 d . . . . .
C2 C 0.6081(6) 0.3335(4) 0.8413(3) 0.0428(15) Uani 1 1 d . . . . .
H2 H 0.599551 0.353781 0.880778 0.051 Uiso 1 1 calc R U . . .
C3 C 0.5147(5) 0.3286(3) 0.7942(3) 0.0388(14) Uani 1 1 d D . . . .
C4 C 0.8140(6) 0.3134(4) 0.8870(3) 0.0438(15) Uani 1 1 d . . . . .
C5 C 1.0037(9) 0.3036(6) 0.9505(4) 0.084(3) Uani 1 1 d . . . . .
H5 H 1.082337 0.295841 0.967158 0.100 Uiso 1 1 calc R U . . .
C6 C 0.9337(10) 0.3321(6) 0.9836(4) 0.090(3) Uani 1 1 d . . . . .
H6 H 0.958971 0.344314 1.026885 0.108 Uiso 1 1 calc R U . . .
C7 C 0.8160(6) 0.3447(4) 0.9528(3) 0.0448(16) Uani 1 1 d . . . . .
H7 H 0.755844 0.366766 0.969315 0.054 Uiso 1 1 calc R U . . .
C8 C 0.3967(6) 0.3440(4) 0.8079(3) 0.063(2) Uani 1 1 d D . . . .
C9 C 0.3304(5) 0.2870(4) 0.8292(3) 0.068(3) Uani 1 1 d D . . . .
C10 C 0.3015(6) 0.2239(4) 0.7816(4) 0.076(3) Uani 1 1 d D . . . .
C11 C 0.4410(5) 0.3365(3) 0.5487(3) 0.0361(13) Uani 1 1 d D . . . .
C12 C 0.5235(8) 0.3535(6) 0.5077(5) 0.0302(10) Uani 0.5 1 d D U P A 1
H12 H 0.495272 0.373678 0.467145 0.036 Uiso 0.5 1 calc R U P A 1
C13 C 0.6367(8) 0.3422(6) 0.5243(4) 0.0302(10) Uani 0.5 1 d D U P A 1
C14 C 0.3186(5) 0.3321(4) 0.5222(3) 0.0377(14) Uani 1 1 d . . . . .
C15 C 0.1152(6) 0.3044(5) 0.5067(4) 0.070(3) Uani 1 1 d . . . . .
H15 H 0.039856 0.289867 0.509623 0.084 Uiso 1 1 calc R U . . .
C16 C 0.1422(6) 0.3337(4) 0.4546(3) 0.0534(19) Uani 1 1 d . . . . .
H16 H 0.087201 0.342998 0.417464 0.064 Uiso 1 1 calc R U . . .
C17 C 0.2616(5) 0.3502(3) 0.4595(3) 0.0384(14) Uani 1 1 d . . . . .
H17 H 0.296498 0.369625 0.426892 0.046 Uiso 1 1 calc R U . . .
C18 C 0.7116(7) 0.3659(4) 0.4780(4) 0.0302(10) Uani 0.5 1 d D U P A 1
C19 C 0.7803(8) 0.4324(5) 0.4988(4) 0.047(2) Uani 0.5 1 d D U P A 1
C20 C 0.8334(9) 0.4710(6) 0.4475(5) 0.059(3) Uani 0.5 1 d D U P A 1
C21 C 0.5874(6) 0.1119(3) 0.6474(3) 0.0395(15) Uani 1 1 d . . . . .
C22 C 0.6982(7) 0.0894(4) 0.6419(3) 0.0519(18) Uani 1 1 d . . . . .
H22 H 0.710067 0.040671 0.630730 0.062 Uiso 1 1 calc R U . . .
C23 C 0.7882(6) 0.1354(4) 0.6520(3) 0.0474(17) Uani 1 1 d . . . . .
C24 C 0.4930(7) 0.0600(3) 0.6367(3) 0.056(2) Uani 1 1 d D . . . .
C25 C 0.2962(13) 0.0100(7) 0.6308(6) 0.075(4) Uani 0.7 1 d D U P B 1
H25 H 0.217538 0.000887 0.630375 0.091 Uiso 0.7 1 calc R U P B 1
C26 C 0.3672(11) -0.0391(8) 0.6209(7) 0.081(4) Uani 0.7 1 d D U P B 1
H26 H 0.345990 -0.088474 0.614600 0.097 Uiso 0.7 1 calc R U P B 1
C27 C 0.4807(10) -0.0140(5) 0.6199(6) 0.056(3) Uani 0.7 1 d D U P B 1
H27 H 0.540040 -0.043211 0.609431 0.067 Uiso 0.7 1 calc R U P B 1
C31 C 0.5297(7) 0.4610(4) 0.6791(3) 0.0494(18) Uani 1 1 d . . . . .
H31 H 0.464006 0.430875 0.673714 0.059 Uiso 1 1 calc R U . . .
C32 C 0.5138(9) 0.5357(4) 0.6823(3) 0.066(3) Uani 1 1 d . . . . .
H32 H 0.440022 0.556057 0.680332 0.080 Uiso 1 1 calc R U . . .
C33 C 0.6106(10) 0.5789(4) 0.6883(3) 0.075(3) Uani 1 1 d . . . . .
H33 H 0.603260 0.629949 0.690014 0.091 Uiso 1 1 calc R U . . .
C34 C 0.7168(9) 0.5486(4) 0.6919(3) 0.064(3) Uani 1 1 d . . . . .
C35 C 0.7247(7) 0.4726(3) 0.6894(3) 0.0460(17) Uani 1 1 d . . . . .
C36 C 0.9412(6) 0.3355(5) 0.6959(4) 0.059(2) Uani 1 1 d . . . . .
H36 H 0.945556 0.284241 0.694754 0.071 Uiso 1 1 calc R U . . .
C37 C 1.0425(7) 0.3755(7) 0.7013(4) 0.080(3) Uani 1 1 d . . . . .
H37 H 1.113580 0.351494 0.703318 0.096 Uiso 1 1 calc R U . . .
C38 C 1.0386(8) 0.4475(6) 0.7036(4) 0.085(3) Uani 1 1 d . . . . .
H38 H 1.107020 0.474884 0.707758 0.101 Uiso 1 1 calc R U . . .
C39 C 0.9328(8) 0.4830(5) 0.6999(3) 0.068(3) Uani 1 1 d . . . . .
C40 C 0.8346(6) 0.4390(4) 0.6940(3) 0.0473(18) Uani 1 1 d . . . . .
C41 C 0.8228(12) 0.5897(5) 0.6984(4) 0.087(4) Uani 1 1 d . . . . .
H41 H 0.819348 0.640964 0.699715 0.105 Uiso 1 1 calc R U . . .
C42 C 0.9224(11) 0.5585(6) 0.7025(4) 0.090(4) Uani 1 1 d . . . . .
H42 H 0.989183 0.587555 0.707246 0.108 Uiso 1 1 calc R U . . .
S1 S 0.94351(18) 0.28204(14) 0.87666(11) 0.0704(6) Uani 1 1 d . . . . .
S2 S 0.22811(15) 0.29546(12) 0.56698(9) 0.0587(5) Uani 1 1 d . . . . .
S3 S 0.3554(3) 0.09021(18) 0.64428(19) 0.0625(9) Uani 0.7 1 d D U P B 1
F1 F 0.3336(3) 0.3826(3) 0.7600(2) 0.0652(13) Uani 1 1 d D . . . .
F1A F 0.4099(4) 0.3955(3) 0.8592(2) 0.0840(17) Uani 1 1 d D . . . .
F2 F 0.2280(4) 0.3106(3) 0.8382(2) 0.0861(17) Uani 1 1 d D . . . .
F2A F 0.3855(4) 0.2575(4) 0.8824(2) 0.098(2) Uani 1 1 d D . . . .
F3 F 0.3980(5) 0.1898(3) 0.7784(3) 0.098(2) Uani 1 1 d D . . . .
F3A F 0.2553(5) 0.2457(3) 0.7230(2) 0.0862(16) Uani 1 1 d D . . . .
F3B F 0.2287(4) 0.1758(3) 0.7986(3) 0.100(2) Uani 1 1 d D . . . .
F4 F 0.6502(6) 0.3765(5) 0.4189(3) 0.0380(19) Uani 0.5 1 d D U P A 1
F4A F 0.7872(6) 0.3127(4) 0.4732(3) 0.0395(16) Uani 0.5 1 d D U P A 1
F5 F 0.8705(7) 0.4168(6) 0.5433(4) 0.073(2) Uani 0.5 1 d D U P A 1
F5A F 0.7207(9) 0.4832(5) 0.5231(6) 0.073(3) Uani 0.5 1 d D U P A 1
F6A F 0.8964(10) 0.4281(7) 0.4163(6) 0.062(3) Uani 0.5 1 d D U P A 1
F6 F 0.9101(10) 0.5236(7) 0.4700(6) 0.092(4) Uani 0.5 1 d D U P A 1
F6B F 0.7562(8) 0.5049(5) 0.4033(5) 0.065(2) Uani 0.5 1 d D U P A 1
S3' S 0.5299(10) -0.0284(5) 0.6224(6) 0.093(3) Uani 0.3 1 d D U P B 2
C25' C 0.3930(18) -0.0485(13) 0.6038(11) 0.065(7) Uani 0.3 1 d D U P B 2
H25' H 0.367373 -0.095422 0.589820 0.079 Uiso 0.3 1 calc R U P B 2
C26' C 0.3216(18) 0.0038(11) 0.6094(13) 0.063(6) Uani 0.3 1 d D U P B 2
H26' H 0.240979 -0.001863 0.600811 0.075 Uiso 0.3 1 calc R U P B 2
C27' C 0.3789(12) 0.0720(10) 0.6301(9) 0.023(5) Uani 0.3 1 d D U P B 2
H27' H 0.343076 0.116191 0.637590 0.028 Uiso 0.3 1 calc R U P B 2
C18' C 0.6909(8) 0.4373(6) 0.5053(5) 0.0302(10) Uani 0.5 1 d D U P A 2
C19' C 0.7646(12) 0.4027(8) 0.4653(7) 0.062(4) Uani 0.5 1 d D U P A 2
C20' C 0.8230(12) 0.4549(8) 0.4245(7) 0.051(4) Uani 0.5 1 d D U P A 2
F6' F 0.8887(15) 0.4102(9) 0.4006(8) 0.090(5) Uani 0.5 1 d D U P A 2
F6A' F 0.7475(8) 0.4746(6) 0.3733(4) 0.062(2) Uani 0.5 1 d D U P A 2
F6B' F 0.8703(13) 0.5142(8) 0.4508(7) 0.090(4) Uani 0.5 1 d D U P A 2
C13' C 0.6230(8) 0.3822(5) 0.5352(5) 0.0302(10) Uani 0.5 1 d D U P A 2
C12' C 0.5074(9) 0.3858(6) 0.5195(5) 0.0302(10) Uani 0.5 1 d D U P A 2
H12' H 0.471438 0.420550 0.489817 0.036 Uiso 0.5 1 calc R U P A 2
F4A' F 0.6360(7) 0.4880(4) 0.4702(4) 0.056(2) Uani 0.5 1 d D U P A 2
F5A' F 0.8457(9) 0.3615(7) 0.4988(6) 0.095(3) Uani 0.5 1 d D U P A 2
F5' F 0.6950(10) 0.3550(6) 0.4252(5) 0.072(3) Uani 0.5 1 d D U P A 2
F4' F 0.7744(10) 0.4709(6) 0.5464(4) 0.072(3) Uani 0.5 1 d D U P A 2
O4' O 0.6840(12) 0.3401(6) 0.5774(6) 0.031(3) Uani 0.5 1 d D . P A 2
F7A F 0.9129(5) 0.0344(3) 0.6495(3) 0.0968(19) Uani 1 1 d . . . . .
F7 F 0.9878(4) 0.1339(3) 0.6883(3) 0.093(2) Uani 1 1 d . . . . .
F8' F 0.9778(9) 0.2079(5) 0.5924(5) 0.065(2) Uani 0.5 1 d D U P C 2
C28 C 0.9050(9) 0.1063(5) 0.6424(4) 0.075(3) Uani 1 1 d D . . . .
F8A' F 1.0643(13) 0.0994(8) 0.5894(8) 0.106(5) Uani 0.5 1 d D U P C 2
F10 F 0.9161(10) 0.1929(5) 0.5614(5) 0.079(3) Uani 0.5 1 d D U P D 1
F48 F 0.8309(13) 0.0982(7) 0.5242(6) 0.108(4) Uani 0.5 1 d D U P D 1
C29 C 0.9125(12) 0.1210(6) 0.5720(5) 0.060(4) Uani 0.5 1 d D U P D 1
C29' C 0.9664(13) 0.1377(8) 0.5924(7) 0.068(5) Uani 0.5 1 d D U P C 2
C30' C 0.8879(16) 0.1181(10) 0.5298(7) 0.114(9) Uani 0.5 1 d D U P C 2
F9 F 1.0327(12) 0.1190(7) 0.4962(5) 0.108(4) Uani 0.5 1 d D U P D 1
F16 F 1.0356(14) 0.0283(8) 0.5591(7) 0.141(6) Uani 0.5 1 d D U P D 1
F17 F 1.1078(12) 0.1297(8) 0.5928(6) 0.109(5) Uani 0.5 1 d D U P D 1
C30 C 1.0214(14) 0.0964(10) 0.5549(8) 0.096(7) Uani 0.5 1 d D U P D 1
F9B' F 0.9353(14) 0.1313(9) 0.4821(7) 0.140(5) Uani 0.5 1 d D U P C 2
F9' F 0.7936(9) 0.1557(6) 0.5224(4) 0.078(3) Uani 0.5 1 d D U P C 2
F9A' F 0.8562(13) 0.0477(7) 0.5289(6) 0.119(5) Uani 0.5 1 d D U P C 2

loop_
_atom_site_aniso_label
_atom_site_aniso_U_11
_atom_site_aniso_U_22
_atom_site_aniso_U_33
_atom_site_aniso_U_23
_atom_site_aniso_U_13
_atom_site_aniso_U_12
Sm1 0.02379(14) 0.02487(14) 0.02118(13) 0.00130(11) 0.00501(9) -0.00069(11)
N1 0.048(3) 0.030(3) 0.026(2) 0.0031(19) -0.008(2) 0.001(2)
N2 0.031(3) 0.055(3) 0.038(3) 0.015(2) -0.001(2) -0.011(2)
O1 0.0279(19) 0.029(2) 0.0239(18) -0.0033(15) 0.0047(15) 0.0006(15)
O2 0.032(2) 0.048(3) 0.029(2) 0.0106(18) 0.0095(17) 0.0143(18)
O3 0.0272(19) 0.032(2) 0.0241(18) 0.0020(15) 0.0037(15) -0.0037(15)
O4 0.029(5) 0.014(5) 0.024(4) 0.003(4) 0.004(3) 0.010(5)
O5 0.041(2) 0.025(2) 0.039(2) 0.0005(17) -0.0008(18) 0.0023(17)
O6 0.039(2) 0.050(3) 0.039(2) -0.008(2) 0.0120(19) 0.008(2)
C1 0.041(3) 0.027(3) 0.030(3) -0.001(2) 0.002(2) 0.001(2)
C2 0.056(4) 0.045(4) 0.031(3) -0.007(3) 0.018(3) 0.015(3)
C3 0.043(4) 0.043(4) 0.033(3) 0.010(3) 0.015(3) 0.018(3)
C4 0.047(4) 0.052(4) 0.030(3) -0.009(3) 0.002(3) -0.004(3)
C5 0.068(6) 0.114(8) 0.055(5) -0.015(5) -0.026(5) -0.021(6)
C6 0.105(8) 0.123(9) 0.033(4) -0.023(5) -0.012(5) -0.025(7)
C7 0.051(4) 0.056(4) 0.022(3) -0.005(3) -0.007(3) -0.006(3)
C8 0.059(5) 0.092(6) 0.044(4) 0.017(4) 0.022(4) 0.047(4)
C9 0.048(4) 0.111(8) 0.052(4) 0.035(5) 0.031(4) 0.037(5)
C10 0.062(5) 0.082(6) 0.097(7) 0.049(6) 0.049(5) 0.030(5)
C11 0.035(3) 0.042(3) 0.029(3) 0.005(3) 0.000(2) -0.006(3)
C12 0.0316(13) 0.0309(14) 0.0279(13) 0.0011(11) 0.0050(10) -0.0004(11)
C13 0.0316(13) 0.0309(14) 0.0279(13) 0.0011(11) 0.0050(10) -0.0004(11)
C14 0.033(3) 0.046(4) 0.031(3) 0.010(3) -0.001(2) -0.005(3)
C15 0.029(4) 0.101(7) 0.079(6) 0.037(5) 0.004(4) -0.007(4)
C16 0.033(4) 0.074(5) 0.047(4) 0.013(4) -0.009(3) -0.004(3)
C17 0.026(3) 0.047(4) 0.036(3) 0.008(3) -0.009(2) -0.010(3)
C18 0.0316(13) 0.0309(14) 0.0279(13) 0.0011(11) 0.0050(10) -0.0004(11)
C19 0.048(3) 0.048(3) 0.047(3) -0.004(3) 0.014(2) -0.006(2)
C20 0.059(4) 0.060(4) 0.058(4) 0.001(3) 0.016(3) -0.003(3)
C21 0.068(4) 0.023(3) 0.025(3) 0.002(2) 0.003(3) 0.002(3)
C22 0.078(5) 0.028(3) 0.053(4) 0.001(3) 0.020(4) 0.010(3)
C23 0.054(4) 0.057(4) 0.035(3) 0.004(3) 0.017(3) 0.027(3)
C24 0.095(6) 0.028(3) 0.040(4) 0.004(3) 0.001(4) -0.007(3)
C25 0.075(4) 0.072(4) 0.079(5) 0.001(3) 0.014(3) -0.005(3)
C26 0.079(4) 0.077(4) 0.086(5) -0.003(3) 0.014(3) -0.009(3)
C27 0.055(3) 0.047(3) 0.062(4) -0.005(3) 0.003(3) -0.003(3)
C31 0.071(5) 0.036(3) 0.033(3) 0.000(3) -0.010(3) 0.016(3)
C32 0.112(7) 0.041(4) 0.035(4) -0.002(3) -0.014(4) 0.030(4)
C33 0.166(10) 0.022(3) 0.027(3) -0.003(3) -0.011(5) -0.001(5)
C34 0.126(8) 0.029(3) 0.025(3) 0.004(3) -0.014(4) -0.013(4)
C35 0.078(5) 0.035(3) 0.018(3) 0.004(2) -0.009(3) -0.019(3)
C36 0.030(4) 0.082(6) 0.065(5) 0.022(4) 0.007(3) -0.012(3)
C37 0.034(4) 0.136(10) 0.068(6) 0.031(6) 0.000(4) -0.028(5)
C38 0.063(6) 0.113(8) 0.067(6) 0.023(6) -0.012(5) -0.061(6)
C39 0.084(6) 0.082(6) 0.034(4) 0.017(4) -0.003(4) -0.051(5)
C40 0.058(4) 0.051(4) 0.026(3) 0.010(3) -0.009(3) -0.031(3)
C41 0.174(11) 0.045(5) 0.031(4) 0.005(3) -0.012(6) -0.063(6)
C42 0.129(9) 0.089(8) 0.041(5) 0.011(5) -0.017(6) -0.078(7)
S1 0.0496(11) 0.0964(17) 0.0585(12) -0.0073(12) -0.0074(10) -0.0142(11)
S2 0.0383(9) 0.0841(14) 0.0526(11) 0.0261(10) 0.0058(8) -0.0033(9)
S3 0.0627(16) 0.0417(15) 0.0766(19) 0.0024(14) -0.0039(15) -0.0172(13)
F1 0.054(2) 0.084(3) 0.062(3) 0.028(2) 0.023(2) 0.044(2)
F1A 0.084(3) 0.112(4) 0.062(3) -0.006(3) 0.030(3) 0.056(3)
F2 0.051(3) 0.145(5) 0.072(3) 0.007(3) 0.037(2) 0.037(3)
F2A 0.058(3) 0.171(6) 0.069(3) 0.071(4) 0.025(3) 0.028(3)
F3 0.092(4) 0.059(3) 0.166(6) 0.044(3) 0.081(4) 0.033(3)
F3A 0.122(5) 0.077(4) 0.066(3) 0.016(3) 0.034(3) 0.021(3)
F3B 0.069(3) 0.121(5) 0.120(5) 0.052(4) 0.046(3) 0.003(3)
F4 0.035(3) 0.058(4) 0.021(3) 0.016(3) 0.004(2) 0.000(3)
F4A 0.052(4) 0.041(3) 0.034(3) 0.011(3) 0.030(3) 0.019(3)
F5 0.057(4) 0.103(5) 0.056(4) 0.011(4) 0.007(3) -0.033(4)
F5A 0.072(5) 0.057(4) 0.099(6) -0.012(4) 0.040(4) -0.010(4)
F6A 0.055(5) 0.064(5) 0.073(5) 0.012(4) 0.028(4) -0.002(4)
F6 0.089(6) 0.106(6) 0.087(6) 0.002(4) 0.030(4) -0.040(5)
F6B 0.063(4) 0.056(4) 0.077(5) 0.015(4) 0.020(4) -0.004(4)
S3' 0.097(4) 0.083(4) 0.101(4) -0.006(3) 0.021(3) -0.007(3)
C25' 0.066(7) 0.065(7) 0.067(7) -0.002(3) 0.015(3) -0.003(3)
C26' 0.063(7) 0.062(7) 0.063(7) 0.000(3) 0.013(3) -0.003(3)
C27' 0.026(5) 0.023(5) 0.021(5) -0.002(3) 0.006(3) -0.003(3)
C18' 0.0316(13) 0.0309(14) 0.0279(13) 0.0011(11) 0.0050(10) -0.0004(11)
C19' 0.061(5) 0.063(5) 0.062(5) 0.001(3) 0.011(3) 0.002(3)
C20' 0.051(4) 0.054(4) 0.051(4) 0.003(3) 0.013(3) -0.002(3)
F6' 0.082(7) 0.090(7) 0.100(7) 0.002(5) 0.020(5) -0.007(5)
F6A' 0.064(4) 0.073(5) 0.049(4) 0.013(4) 0.014(4) -0.007(4)
F6B' 0.090(6) 0.112(6) 0.077(6) -0.002(5) 0.036(5) -0.027(5)
C13' 0.0316(13) 0.0309(14) 0.0279(13) 0.0011(11) 0.0050(10) -0.0004(11)
C12' 0.0316(13) 0.0309(14) 0.0279(13) 0.0011(11) 0.0050(10) -0.0004(11)
F4A' 0.074(4) 0.040(4) 0.058(4) 0.011(3) 0.027(4) 0.004(3)
F5A' 0.087(5) 0.107(6) 0.099(6) 0.029(5) 0.041(5) 0.028(5)
F5' 0.079(6) 0.071(5) 0.072(5) -0.013(4) 0.034(4) -0.011(4)
F4' 0.087(5) 0.064(5) 0.055(4) 0.013(4) -0.011(4) -0.038(4)
O4' 0.029(5) 0.038(8) 0.026(5) 0.010(6) 0.008(4) -0.003(6)
F7A 0.114(4) 0.068(3) 0.124(5) 0.014(3) 0.063(4) 0.054(3)
F7 0.054(3) 0.103(4) 0.136(5) 0.047(4) 0.050(3) 0.035(3)
F8' 0.062(4) 0.078(4) 0.063(4) 0.009(3) 0.030(3) 0.003(3)
C28 0.086(7) 0.076(6) 0.077(6) 0.022(5) 0.049(6) 0.042(5)
F8A' 0.100(6) 0.111(6) 0.108(6) 0.000(4) 0.022(4) 0.009(4)
F10 0.085(4) 0.079(4) 0.079(4) 0.015(3) 0.028(3) 0.006(3)
F48 0.115(6) 0.116(6) 0.095(5) -0.002(4) 0.022(4) -0.005(4)
C29 0.059(4) 0.061(4) 0.060(4) -0.002(2) 0.012(2) -0.001(2)
C29' 0.067(5) 0.070(5) 0.069(5) -0.001(2) 0.015(2) 0.002(2)
C30' 0.113(9) 0.118(9) 0.112(9) 0.002(3) 0.023(3) -0.002(3)
F9 0.115(6) 0.126(6) 0.090(6) 0.013(5) 0.038(5) 0.000(5)
F16 0.146(7) 0.141(7) 0.142(7) 0.009(5) 0.043(5) 0.007(5)
F17 0.100(7) 0.112(7) 0.115(7) -0.004(5) 0.022(5) 0.000(5)
C30 0.097(8) 0.096(8) 0.096(8) -0.002(3) 0.022(3) 0.002(3)
F9B' 0.146(7) 0.165(8) 0.116(7) 0.003(5) 0.040(5) 0.016(6)
F9' 0.090(5) 0.098(5) 0.044(4) 0.009(4) 0.005(4) 0.017(4)
F9A' 0.134(7) 0.123(7) 0.095(6) -0.023(5) 0.007(5) 0.012(5)

loop_
_atom_type_symbol
_atom_type_description
_atom_type_scat_dispersion_real
_atom_type_scat_dispersion_imag
_atom_type_scat_source
C C 0.0033 0.0016 'International Tables Vol C Tables 4.2.6.8 and 6.1.1.4'
H H 0.0000 0.0000 'International Tables Vol C Tables 4.2.6.8 and 6.1.1.4'
F F 0.0171 0.0103 'International Tables Vol C Tables 4.2.6.8 and 6.1.1.4'
N N 0.0061 0.0033 'International Tables Vol C Tables 4.2.6.8 and 6.1.1.4'
O O 0.0106 0.0060 'International Tables Vol C Tables 4.2.6.8 and 6.1.1.4'
S S 0.1246 0.1234 'International Tables Vol C Tables 4.2.6.8 and 6.1.1.4'
Sm Sm -0.1638 3.4418 'International Tables Vol C Tables 4.2.6.8 and 6.1.1.4'

loop_
_geom_angle_atom_site_label_1
_geom_angle_atom_site_label_2
_geom_angle_atom_site_label_3
_geom_angle
_geom_angle_site_symmetry_1
_geom_angle_site_symmetry_3
_geom_angle_publ_flag
N1 Sm1 N2 62.99(18) . . ?
O1 Sm1 N1 91.17(13) . . ?
O1 Sm1 N2 71.41(14) . . ?
O2 Sm1 N1 74.75(16) . . ?
O2 Sm1 N2 121.36(17) . . ?
O2 Sm1 O1 70.80(13) . . ?
O2 Sm1 O3 73.46(13) . . ?
O3 Sm1 N1 78.94(14) . . ?
O3 Sm1 N2 129.76(14) . . ?
O3 Sm1 O1 144.26(12) . . ?
O4 Sm1 N1 86.6(2) . . ?
O4 Sm1 N2 73.3(4) . . ?
O4 Sm1 O1 141.3(4) . . ?
O4 Sm1 O2 144.0(3) . . ?
O4 Sm1 O3 72.9(3) . . ?
O4 Sm1 O5 102.1(3) . . ?
O4 Sm1 O6 76.9(3) . . ?
O5 Sm1 N1 149.22(16) . . ?
O5 Sm1 N2 147.78(16) . . ?
O5 Sm1 O1 99.31(13) . . ?
O5 Sm1 O2 81.50(15) . . ?
O5 Sm1 O3 75.68(13) . . ?
O5 Sm1 O6 70.52(15) . . ?
O5 Sm1 O4' 112.6(3) . . ?
O6 Sm1 N1 140.11(17) . . ?
O6 Sm1 N2 77.46(17) . . ?
O6 Sm1 O1 80.50(14) . . ?
O6 Sm1 O2 135.75(14) . . ?
O6 Sm1 O3 127.98(14) . . ?
O6 Sm1 O4' 88.3(3) . . ?
O4' Sm1 N1 73.6(3) . . ?
O4' Sm1 N2 69.1(3) . . ?
O4' Sm1 O1 140.4(3) . . ?
O4' Sm1 O2 134.8(3) . . ?
O4' Sm1 O3 69.6(3) . . ?
C31 N1 Sm1 121.5(4) . . ?
C31 N1 C35 118.7(6) . . ?
C35 N1 Sm1 119.7(4) . . ?
C36 N2 Sm1 122.1(5) . . ?
C36 N2 C40 117.5(6) . . ?
C40 N2 Sm1 120.3(4) . . ?
C1 O1 Sm1 134.7(4) . . ?
C3 O2 Sm1 132.5(4) . . ?
C11 O3 Sm1 137.9(4) . . ?
C13 O4 Sm1 132.0(10) . . ?
C21 O5 Sm1 139.1(4) . . ?
C23 O6 Sm1 134.9(4) . . ?
O1 C1 C2 123.5(5) . . ?
O1 C1 C4 117.0(5) . . ?
C2 C1 C4 119.5(5) . . ?
C1 C2 H2 118.9 . . ?
C3 C2 C1 122.3(5) . . ?
C3 C2 H2 118.9 . . ?
O2 C3 C2 129.0(5) . . ?
O2 C3 C8 110.8(5) . . ?
C2 C3 C8 120.1(5) . . ?
C1 C4 C7 128.6(6) . . ?
C1 C4 S1 118.3(5) . . ?
C7 C4 S1 113.1(5) . . ?
C6 C5 H5 122.8 . . ?
C6 C5 S1 114.4(8) . . ?
S1 C5 H5 122.8 . . ?
C5 C6 H6 120.8 . . ?
C5 C6 C7 118.4(7) . . ?
C7 C6 H6 120.8 . . ?
C4 C7 H7 128.9 . . ?
C6 C7 C4 102.2(7) . . ?
C6 C7 H7 128.9 . . ?
C9 C8 C3 120.5(5) . . ?
C9 C8 F1A 103.2(5) . . ?
F1 C8 C3 110.7(5) . . ?
F1 C8 C9 111.5(6) . . ?
F1 C8 F1A 101.4(5) . . ?
F1A C8 C3 107.4(6) . . ?
C8 C9 C10 114.1(5) . . ?
F2 C9 C8 112.0(6) . . ?
F2 C9 C10 104.1(6) . . ?
F2A C9 C8 111.3(6) . . ?
F2A C9 C10 105.9(6) . . ?
F2A C9 F2 109.0(5) . . ?
F3 C10 C9 107.7(7) . . ?
F3 C10 F3A 107.7(6) . . ?
F3 C10 F3B 108.1(6) . . ?
F3A C10 C9 113.4(6) . . ?
F3B C10 C9 113.3(6) . . ?
F3B C10 F3A 106.4(7) . . ?
O3 C11 C12 120.8(6) . . ?
O3 C11 C14 117.2(5) . . ?
O3 C11 C12' 123.1(6) . . ?
C14 C11 C12 120.4(6) . . ?
C12' C11 C14 117.2(6) . . ?
C11 C12 H12 118.1 . . ?
C13 C12 C11 123.8(9) . . ?
C13 C12 H12 118.1 . . ?
O4 C13 C12 129.3(11) . . ?
O4 C13 C18 113.1(10) . . ?
C12 C13 C18 117.6(8) . . ?
C11 C14 S2 119.2(4) . . ?
C17 C14 C11 128.0(5) . . ?
C17 C14 S2 112.6(4) . . ?
C16 C15 H15 123.2 . . ?
C16 C15 S2 113.6(6) . . ?
S2 C15 H15 123.2 . . ?
C15 C16 H16 122.8 . . ?
C15 C16 C17 114.4(6) . . ?
C17 C16 H16 122.8 . . ?
C14 C17 C16 108.0(6) . . ?
C14 C17 H17 126.0 . . ?
C16 C17 H17 126.0 . . ?
C19 C18 C13 113.3(7) . . ?
F4 C18 C13 112.0(7) . . ?
F4 C18 C19 109.3(7) . . ?
F4A C18 C13 108.7(7) . . ?
F4A C18 C19 106.6(7) . . ?
F4A C18 F4 106.5(7) . . ?
C18 C19 C20 116.0(8) . . ?
F5 C19 C18 111.1(7) . . ?
F5 C19 C20 103.3(7) . . ?
F5 C19 F5A 106.7(9) . . ?
F5A C19 C18 113.1(8) . . ?
F5A C19 C20 105.8(8) . . ?
F6A C20 C19 115.0(9) . . ?
F6A C20 F6 101.5(9) . . ?
F6 C20 C19 114.4(9) . . ?
F6B C20 C19 113.7(8) . . ?
F6B C20 F6A 107.0(9) . . ?
F6B C20 F6 104.0(9) . . ?
O5 C21 C22 123.7(6) . . ?
O5 C21 C24 116.4(6) . . ?
C22 C21 C24 119.9(6) . . ?
C21 C22 H22 119.1 . . ?
C23 C22 C21 121.8(6) . . ?
C23 C22 H22 119.1 . . ?
O6 C23 C22 128.9(6) . . ?
O6 C23 C28 113.1(7) . . ?
C22 C23 C28 117.9(7) . . ?
C21 C24 S3 118.5(5) . . ?
C21 C24 S3' 115.6(6) . . ?
C27 C24 C21 135.5(8) . . ?
C27 C24 S3 106.0(7) . . ?
C27' C24 C21 129.4(9) . . ?
C27' C24 S3' 114.6(10) . . ?
C26 C25 H25 123.5 . . ?
C26 C25 S3 113.1(12) . . ?
S3 C25 H25 123.5 . . ?
C25 C26 H26 122.4 . . ?
C25 C26 C27 115.1(13) . . ?
C27 C26 H26 122.4 . . ?
C24 C27 C26 111.3(10) . . ?
C24 C27 H27 124.4 . . ?
C26 C27 H27 124.4 . . ?
N1 C31 H31 118.1 . . ?
N1 C31 C32 123.9(8) . . ?
C32 C31 H31 118.1 . . ?
C31 C32 H32 121.5 . . ?
C33 C32 C31 117.1(8) . . ?
C33 C32 H32 121.5 . . ?
C32 C33 H33 119.6 . . ?
C34 C33 C32 120.7(7) . . ?
C34 C33 H33 119.6 . . ?
C33 C34 C35 118.2(8) . . ?
C33 C34 C41 124.4(8) . . ?
C35 C34 C41 117.4(9) . . ?
N1 C35 C34 121.4(8) . . ?
N1 C35 C40 119.0(6) . . ?
C34 C35 C40 119.6(7) . . ?
N2 C36 H36 118.6 . . ?
N2 C36 C37 122.9(9) . . ?
C37 C36 H36 118.6 . . ?
C36 C37 H37 120.2 . . ?
C38 C37 C36 119.6(9) . . ?
C38 C37 H37 120.2 . . ?
C37 C38 H38 120.0 . . ?
C37 C38 C39 120.0(7) . . ?
C39 C38 H38 120.0 . . ?
C38 C39 C40 117.0(8) . . ?
C42 C39 C38 123.0(9) . . ?
C42 C39 C40 120.0(10) . . ?
N2 C40 C35 117.8(5) . . ?
N2 C40 C39 123.0(8) . . ?
C39 C40 C35 119.2(7) . . ?
C34 C41 H41 118.8 . . ?
C42 C41 C34 122.4(9) . . ?
C42 C41 H41 118.8 . . ?
C39 C42 H42 119.3 . . ?
C41 C42 C39 121.5(9) . . ?
C41 C42 H42 119.3 . . ?
C5 S1 C4 91.9(5) . . ?
C15 S2 C14 91.4(3) . . ?
C25 S3 C24 94.2(6) . . ?
C25' S3' C24 89.1(10) . . ?
S3' C25' H25' 121.9 . . ?
C26' C25' S3' 116.2(18) . . ?
C26' C25' H25' 121.9 . . ?
C25' C26' H26' 123.5 . . ?
C25' C26' C27' 113.0(19) . . ?
C27' C26' H26' 123.5 . . ?
C24 C27' C26' 107.0(14) . . ?
C24 C27' H27' 126.5 . . ?
C26' C27' H27' 126.5 . . ?
C19' C18' C13' 112.0(9) . . ?
F4A' C18' C19' 105.2(9) . . ?
F4A' C18' C13' 118.7(9) . . ?
F4A' C18' F4' 106.1(9) . . ?
F4' C18' C19' 97.7(10) . . ?
F4' C18' C13' 114.7(9) . . ?
C18' C19' C20' 115.7(11) . . ?
F5A' C19' C18' 112.4(11) . . ?
F5A' C19' C20' 107.8(11) . . ?
F5A' C19' F5' 105.2(12) . . ?
F5' C19' C18' 106.5(11) . . ?
F5' C19' C20' 108.7(11) . . ?
F6' C20' C19' 101.2(13) . . ?
F6' C20' F6A' 102.1(13) . . ?
F6' C20' F6B' 117.2(14) . . ?
F6A' C20' C19' 109.4(11) . . ?
F6B' C20' C19' 118.5(13) . . ?
F6B' C20' F6A' 107.3(13) . . ?
C12' C13' C18' 117.2(9) . . ?
O4' C13' C18' 115.0(10) . . ?
O4' C13' C12' 127.5(11) . . ?
C11 C12' H12' 120.7 . . ?
C13' C12' C11 118.6(9) . . ?
C13' C12' H12' 120.7 . . ?
C13' O4' Sm1 132.3(10) . . ?
C23 C28 C29 106.6(8) . . ?
F7A C28 C23 112.1(8) . . ?
F7A C28 F7 105.3(7) . . ?
F7A C28 C29 105.6(8) . . ?
F7A C28 C29' 115.2(8) . . ?
F7 C28 C23 108.9(7) . . ?
F7 C28 C29 118.4(9) . . ?
F7 C28 C29' 89.5(9) . . ?
C29' C28 C23 121.7(8) . . ?
F10 C29 C28 110.2(10) . . ?
F10 C29 C30 101.8(12) . . ?
F48 C29 C28 121.6(12) . . ?
F48 C29 F10 102.8(8) . . ?
F48 C29 C30 104.7(13) . . ?
C30 C29 C28 113.5(10) . . ?
F8' C29' C28 116.3(11) . . ?
F8' C29' F8A' 114.9(12) . . ?
F8' C29' C30' 106.3(13) . . ?
C28 C29' C30' 103.7(11) . . ?
F8A' C29' C28 111.2(12) . . ?
F8A' C29' C30' 102.7(14) . . ?
F9B' C30' C29' 111.8(16) . . ?
F9B' C30' F9' 107.3(14) . . ?
F9B' C30' F9A' 109.6(15) . . ?
F9' C30' C29' 110.5(14) . . ?
F9' C30' F9A' 106.2(15) . . ?
F9A' C30' C29' 111.2(13) . . ?
F9 C30 C29 112.2(14) . . ?
F16 C30 C29 113.4(14) . . ?
F16 C30 F9 109.7(13) . . ?
F16 C30 F17 109.6(15) . . ?
F17 C30 C29 108.4(13) . . ?
F17 C30 F9 103.1(13) . . ?

loop_
_geom_bond_atom_site_label_1
_geom_bond_atom_site_label_2
_geom_bond_distance
_geom_bond_site_symmetry_2
_geom_bond_publ_flag
Sm1 N1 2.599(5) . ?
Sm1 N2 2.613(5) . ?
Sm1 O1 2.390(4) . ?
Sm1 O2 2.384(4) . ?
Sm1 O3 2.387(4) . ?
Sm1 O4 2.326(14) . ?
Sm1 O5 2.366(4) . ?
Sm1 O6 2.370(4) . ?
Sm1 O4' 2.373(13) . ?
N1 C31 1.316(9) . ?
N1 C35 1.360(8) . ?
N2 C36 1.337(9) . ?
N2 C40 1.346(9) . ?
O1 C1 1.255(7) . ?
O2 C3 1.256(7) . ?
O3 C11 1.252(7) . ?
O4 C13 1.296(12) . ?
O5 C21 1.256(7) . ?
O6 C23 1.270(8) . ?
C1 C2 1.425(9) . ?
C1 C4 1.463(8) . ?
C2 H2 0.9500 . ?
C2 C3 1.362(9) . ?
C3 C8 1.516(8) . ?
C4 C7 1.524(8) . ?
C4 S1 1.701(7) . ?
C5 H5 0.9500 . ?
C5 C6 1.304(14) . ?
C5 S1 1.665(9) . ?
C6 H6 0.9500 . ?
C6 C7 1.454(12) . ?
C7 H7 0.9500 . ?
C8 C9 1.442(9) . ?
C8 F1 1.359(7) . ?
C8 F1A 1.444(8) . ?
C9 C10 1.548(10) . ?
C9 F2 1.343(7) . ?
C9 F2A 1.326(7) . ?
C10 F3 1.324(7) . ?
C10 F3A 1.340(8) . ?
C10 F3B 1.340(8) . ?
C11 C12 1.472(11) . ?
C11 C14 1.465(8) . ?
C11 C12' 1.427(11) . ?
C12 H12 0.9500 . ?
C12 C13 1.345(12) . ?
C13 C18 1.519(10) . ?
C14 C17 1.432(8) . ?
C14 S2 1.713(6) . ?
C15 H15 0.9500 . ?
C15 C16 1.337(10) . ?
C15 S2 1.694(8) . ?
C16 H16 0.9500 . ?
C16 C17 1.439(9) . ?
C17 H17 0.9500 . ?
C18 C19 1.499(9) . ?
C18 F4 1.358(9) . ?
C18 F4A 1.351(8) . ?
C19 C20 1.545(10) . ?
C19 F5 1.331(9) . ?
C19 F5A 1.340(9) . ?
C20 F6A 1.352(10) . ?
C20 F6 1.361(10) . ?
C20 F6B 1.349(10) . ?
C21 C22 1.410(10) . ?
C21 C24 1.464(10) . ?
C22 H22 0.9500 . ?
C22 C23 1.354(11) . ?
C23 C28 1.540(10) . ?
C24 C27 1.416(9) . ?
C24 S3 1.767(8) . ?
C24 S3' 1.735(11) . ?
C24 C27' 1.358(13) . ?
C25 H25 0.9500 . ?
C25 C26 1.286(17) . ?
C25 S3 1.646(14) . ?
C26 H26 0.9500 . ?
C26 C27 1.433(11) . ?
C27 H27 0.9500 . ?
C31 H31 0.9500 . ?
C31 C32 1.397(9) . ?
C32 H32 0.9500 . ?
C32 C33 1.389(13) . ?
C33 H33 0.9500 . ?
C33 C34 1.372(14) . ?
C34 C35 1.411(9) . ?
C34 C41 1.458(14) . ?
C35 C40 1.436(11) . ?
C36 H36 0.9500 . ?
C36 C37 1.403(10) . ?
C37 H37 0.9500 . ?
C37 C38 1.333(15) . ?
C38 H38 0.9500 . ?
C38 C39 1.410(14) . ?
C39 C40 1.411(9) . ?
C39 C42 1.404(15) . ?
C41 H41 0.9500 . ?
C41 C42 1.308(16) . ?
C42 H42 0.9500 . ?
S3' C25' 1.65(2) . ?
C25' H25' 0.9500 . ?
C25' C26' 1.31(2) . ?
C26' H26' 0.9500 . ?
C26' C27' 1.463(14) . ?
C27' H27' 0.9500 . ?
C18' C19' 1.485(14) . ?
C18' C13' 1.518(11) . ?
C18' F4A' 1.302(11) . ?
C18' F4' 1.352(12) . ?
C19' C20' 1.554(15) . ?
C19' F5A' 1.331(14) . ?
C19' F5' 1.394(14) . ?
C20' F6' 1.307(15) . ?
C20' F6A' 1.337(13) . ?
C20' F6B' 1.312(14) . ?
C13' C12' 1.357(13) . ?
C13' O4' 1.308(12) . ?
C12' H12' 0.9500 . ?
F7A C28 1.340(10) . ?
F7 C28 1.359(12) . ?
F8' C29' 1.306(14) . ?
C28 C29 1.557(10) . ?
C28 C29' 1.522(12) . ?
F8A' C29' 1.376(14) . ?
F10 C29 1.351(9) . ?
F48 C29 1.345(9) . ?
C29 C30 1.484(15) . ?
C29' C30' 1.533(16) . ?
C30' F9B' 1.282(15) . ?
C30' F9' 1.307(17) . ?
C30' F9A' 1.355(17) . ?
F9 C30 1.358(15) . ?
F16 C30 1.272(16) . ?
F17 C30 1.340(17) . ?

loop_
_geom_torsion_atom_site_label_1
_geom_torsion_atom_site_label_2
_geom_torsion_atom_site_label_3
_geom_torsion_atom_site_label_4
_geom_torsion
_geom_torsion_site_symmetry_1
_geom_torsion_site_symmetry_2
_geom_torsion_site_symmetry_3
_geom_torsion_site_symmetry_4
_geom_torsion_publ_flag
Sm1 N1 C31 C32 -178.5(5) . . . . ?
Sm1 N1 C35 C34 177.3(4) . . . . ?
Sm1 N1 C35 C40 -3.1(7) . . . . ?
Sm1 N2 C36 C37 175.6(6) . . . . ?
Sm1 N2 C40 C35 3.6(7) . . . . ?
Sm1 N2 C40 C39 -176.2(5) . . . . ?
Sm1 O1 C1 C2 24.9(9) . . . . ?
Sm1 O1 C1 C4 -157.1(4) . . . . ?
Sm1 O2 C3 C2 -14.7(10) . . . . ?
Sm1 O2 C3 C8 169.4(4) . . . . ?
Sm1 O3 C11 C12 9.1(10) . . . . ?
Sm1 O3 C11 C14 175.0(4) . . . . ?
Sm1 O3 C11 C12' -23.4(11) . . . . ?
Sm1 O4 C13 C12 -20(2) . . . . ?
Sm1 O4 C13 C18 161.4(8) . . . . ?
Sm1 O5 C21 C22 7.6(10) . . . . ?
Sm1 O5 C21 C24 -171.8(4) . . . . ?
Sm1 O6 C23 C22 -8.5(11) . . . . ?
Sm1 O6 C23 C28 168.9(4) . . . . ?
N1 C31 C32 C33 1.8(10) . . . . ?
N1 C35 C40 N2 -0.4(8) . . . . ?
N1 C35 C40 C39 179.5(6) . . . . ?
N2 C36 C37 C38 0.7(13) . . . . ?
O1 C1 C2 C3 0.5(10) . . . . ?
O1 C1 C4 C7 178.5(6) . . . . ?
O1 C1 C4 S1 0.4(8) . . . . ?
O2 C3 C8 C9 88.0(7) . . . . ?
O2 C3 C8 F1 -44.7(8) . . . . ?
O2 C3 C8 F1A -154.5(5) . . . . ?
O3 C11 C12 C13 1.5(15) . . . . ?
O3 C11 C14 C17 -173.3(6) . . . . ?
O3 C11 C14 S2 1.5(8) . . . . ?
O3 C11 C12' C13' 29.9(12) . . . . ?
O4 C13 C18 C19 -74.7(11) . . . . ?
O4 C13 C18 F4 161.1(9) . . . . ?
O4 C13 C18 F4A 43.6(12) . . . . ?
O5 C21 C22 C23 1.3(10) . . . . ?
O5 C21 C24 C27 178.5(9) . . . . ?
O5 C21 C24 S3 -0.7(8) . . . . ?
O5 C21 C24 S3' -176.7(6) . . . . ?
O5 C21 C24 C27' 10.5(14) . . . . ?
O6 C23 C28 F7A 157.7(7) . . . . ?
O6 C23 C28 F7 41.6(8) . . . . ?
O6 C23 C28 C29 -87.2(9) . . . . ?
O6 C23 C28 C29' -60.0(12) . . . . ?
C1 C2 C3 O2 -5.2(11) . . . . ?
C1 C2 C3 C8 170.3(6) . . . . ?
C1 C4 C7 C6 179.4(8) . . . . ?
C1 C4 S1 C5 179.4(6) . . . . ?
C2 C1 C4 C7 -3.4(10) . . . . ?
C2 C1 C4 S1 178.5(5) . . . . ?
C2 C3 C8 C9 -88.3(8) . . . . ?
C2 C3 C8 F1 139.1(6) . . . . ?
C2 C3 C8 F1A 29.2(8) . . . . ?
C3 C8 C9 C10 -61.4(8) . . . . ?
C3 C8 C9 F2 -179.4(6) . . . . ?
C3 C8 C9 F2A 58.3(8) . . . . ?
C4 C1 C2 C3 -177.5(6) . . . . ?
C5 C6 C7 C4 3.2(12) . . . . ?
C6 C5 S1 C4 0.9(10) . . . . ?
C7 C4 S1 C5 1.0(6) . . . . ?
C8 C9 C10 F3 68.1(7) . . . . ?
C8 C9 C10 F3A -51.0(8) . . . . ?
C8 C9 C10 F3B -172.4(6) . . . . ?
C11 C12 C13 O4 4(2) . . . . ?
C11 C12 C13 C18 -177.2(9) . . . . ?
C11 C14 C17 C16 177.2(7) . . . . ?
C11 C14 S2 C15 -176.8(6) . . . . ?
C12 C11 C14 C17 -7.4(11) . . . . ?
C12 C11 C14 S2 167.5(7) . . . . ?
C12 C13 C18 C19 106.7(11) . . . . ?
C12 C13 C18 F4 -17.6(13) . . . . ?
C12 C13 C18 F4A -135.0(10) . . . . ?
C13 C18 C19 C20 -164.6(7) . . . . ?
C13 C18 C19 F5 77.8(9) . . . . ?
C13 C18 C19 F5A -42.2(11) . . . . ?
C14 C11 C12 C13 -163.9(10) . . . . ?
C14 C11 C12' C13' -168.5(8) . . . . ?
C15 C16 C17 C14 -2.3(10) . . . . ?
C16 C15 S2 C14 -0.2(8) . . . . ?
C17 C14 S2 C15 -1.2(6) . . . . ?
C18 C19 C20 F6A -52.8(12) . . . . ?
C18 C19 C20 F6 -169.7(9) . . . . ?
C18 C19 C20 F6B 71.0(11) . . . . ?
C21 C22 C23 O6 -0.6(12) . . . . ?
C21 C22 C23 C28 -177.8(6) . . . . ?
C21 C24 C27 C26 175.4(9) . . . . ?
C21 C24 S3 C25 -177.4(7) . . . . ?
C21 C24 S3' C25' -170.9(10) . . . . ?
C21 C24 C27' C26' 170.2(13) . . . . ?
C22 C21 C24 C27 -0.9(13) . . . . ?
C22 C21 C24 S3 179.9(5) . . . . ?
C22 C21 C24 S3' 3.9(9) . . . . ?
C22 C21 C24 C27' -168.9(12) . . . . ?
C22 C23 C28 F7A -24.6(10) . . . . ?
C22 C23 C28 F7 -140.7(7) . . . . ?
C22 C23 C28 C29 90.5(9) . . . . ?
C22 C23 C28 C29' 117.7(11) . . . . ?
C23 C28 C29 F10 66.3(12) . . . . ?
C23 C28 C29 F48 -53.9(14) . . . . ?
C23 C28 C29 C30 179.7(11) . . . . ?
C23 C28 C29' F8' 50.7(17) . . . . ?
C23 C28 C29' F8A' -175.2(12) . . . . ?
C23 C28 C29' C30' -65.5(15) . . . . ?
C24 C21 C22 C23 -179.3(6) . . . . ?
C24 S3' C25' C26' -2.4(15) . . . . ?
C25 C26 C27 C24 5.9(15) . . . . ?
C26 C25 S3 C24 0.0(10) . . . . ?
C27 C24 S3 C25 3.2(8) . . . . ?
C31 N1 C35 C34 0.4(8) . . . . ?
C31 N1 C35 C40 180.0(6) . . . . ?
C31 C32 C33 C34 -0.9(10) . . . . ?
C32 C33 C34 C35 -0.2(10) . . . . ?
C32 C33 C34 C41 -179.9(7) . . . . ?
C33 C34 C35 N1 0.5(9) . . . . ?
C33 C34 C35 C40 -179.1(6) . . . . ?
C33 C34 C41 C42 179.0(8) . . . . ?
C34 C35 C40 N2 179.2(6) . . . . ?
C34 C35 C40 C39 -0.9(9) . . . . ?
C34 C41 C42 C39 0.9(14) . . . . ?
C35 N1 C31 C32 -1.6(9) . . . . ?
C35 C34 C41 C42 -0.6(12) . . . . ?
C36 N2 C40 C35 179.4(6) . . . . ?
C36 N2 C40 C39 -0.4(10) . . . . ?
C36 C37 C38 C39 -0.7(14) . . . . ?
C37 C38 C39 C40 0.2(12) . . . . ?
C37 C38 C39 C42 179.6(8) . . . . ?
C38 C39 C40 N2 0.4(10) . . . . ?
C38 C39 C40 C35 -179.4(7) . . . . ?
C38 C39 C42 C41 179.5(9) . . . . ?
C40 N2 C36 C37 -0.1(11) . . . . ?
C40 C39 C42 C41 -1.2(13) . . . . ?
C41 C34 C35 N1 -179.8(6) . . . . ?
C41 C34 C35 C40 0.6(9) . . . . ?
C42 C39 C40 N2 -179.0(7) . . . . ?
C42 C39 C40 C35 1.2(10) . . . . ?
S1 C4 C7 C6 -2.4(8) . . . . ?
S1 C5 C6 C7 -2.8(14) . . . . ?
S2 C14 C17 C16 2.1(7) . . . . ?
S2 C15 C16 C17 1.5(11) . . . . ?
S3 C24 C27 C26 -5.3(11) . . . . ?
S3 C25 C26 C27 -3.3(14) . . . . ?
F1 C8 C9 C10 70.9(7) . . . . ?
F1 C8 C9 F2 -47.1(7) . . . . ?
F1 C8 C9 F2A -169.4(6) . . . . ?
F1A C8 C9 C10 179.0(5) . . . . ?
F1A C8 C9 F2 61.0(7) . . . . ?
F1A C8 C9 F2A -61.3(7) . . . . ?
F2 C9 C10 F3 -169.5(5) . . . . ?
F2 C9 C10 F3A 71.4(7) . . . . ?
F2 C9 C10 F3B -50.0(7) . . . . ?
F2A C9 C10 F3 -54.6(7) . . . . ?
F2A C9 C10 F3A -173.7(5) . . . . ?
F2A C9 C10 F3B 64.9(7) . . . . ?
F4 C18 C19 C20 -39.0(10) . . . . ?
F4 C18 C19 F5 -156.6(8) . . . . ?
F4 C18 C19 F5A 83.5(11) . . . . ?
F4A C18 C19 C20 75.8(9) . . . . ?
F4A C18 C19 F5 -41.8(10) . . . . ?
F4A C18 C19 F5A -161.7(8) . . . . ?
F5 C19 C20 F6A 69.0(11) . . . . ?
F5 C19 C20 F6 -47.9(11) . . . . ?
F5 C19 C20 F6B -167.2(10) . . . . ?
F5A C19 C20 F6A -179.0(11) . . . . ?
F5A C19 C20 F6 64.1(12) . . . . ?
F5A C19 C20 F6B -55.2(12) . . . . ?
S3' C24 C27' C26' -2.6(18) . . . . ?
S3' C25' C26' C27' 1(2) . . . . ?
C25' C26' C27' C24 1(2) . . . . ?
C27' C24 S3' C25' 2.9(11) . . . . ?
C18' C19' C20' F6' 174.0(13) . . . . ?
C18' C19' C20' F6A' -78.8(15) . . . . ?
C18' C19' C20' F6B' 44.5(18) . . . . ?
C18' C13' C12' C11 -177.7(9) . . . . ?
C18' C13' O4' Sm1 143.2(10) . . . . ?
C19' C18' C13' C12' -118.1(11) . . . . ?
C19' C18' C13' O4' 67.2(12) . . . . ?
C13' C18' C19' C20' 170.9(10) . . . . ?
C13' C18' C19' F5A' -64.7(14) . . . . ?
C13' C18' C19' F5' 49.9(13) . . . . ?
C12' C11 C14 C17 23.9(11) . . . . ?
C12' C11 C14 S2 -161.2(6) . . . . ?
C12' C13' O4' Sm1 -30.8(16) . . . . ?
F4A' C18' C19' C20' 40.6(14) . . . . ?
F4A' C18' C19' F5A' 165.0(11) . . . . ?
F4A' C18' C19' F5' -80.3(12) . . . . ?
F4A' C18' C13' C12' 4.8(14) . . . . ?
F4A' C18' C13' O4' -169.8(10) . . . . ?
F5A' C19' C20' F6' 47.2(16) . . . . ?
F5A' C19' C20' F6A' 154.4(12) . . . . ?
F5A' C19' C20' F6B' -82.3(17) . . . . ?
F5' C19' C20' F6' -66.2(15) . . . . ?
F5' C19' C20' F6A' 40.9(15) . . . . ?
F5' C19' C20' F6B' 164.2(14) . . . . ?
F4' C18' C19' C20' -68.5(12) . . . . ?
F4' C18' C19' F5A' 55.9(13) . . . . ?
F4' C18' C19' F5' 170.6(10) . . . . ?
F4' C18' C13' C12' 131.7(11) . . . . ?
F4' C18' C13' O4' -43.0(14) . . . . ?
O4' C13' C12' C11 -3.8(14) . . . . ?
F7A C28 C29 F10 -174.3(10) . . . . ?
F7A C28 C29 F48 65.5(14) . . . . ?
F7A C28 C29 C30 -60.9(14) . . . . ?
F7A C28 C29' F8' -168.0(12) . . . . ?
F7A C28 C29' F8A' -33.9(17) . . . . ?
F7A C28 C29' C30' 75.7(14) . . . . ?
F7 C28 C29 F10 -56.8(12) . . . . ?
F7 C28 C29 F48 -177.0(11) . . . . ?
F7 C28 C29 C30 56.6(14) . . . . ?
F7 C28 C29' F8' -61.3(13) . . . . ?
F7 C28 C29' F8A' 72.8(13) . . . . ?
F7 C28 C29' C30' -177.6(11) . . . . ?
F8' C29' C30' F9B' 66.5(17) . . . . ?
F8' C29' C30' F9' -53.0(16) . . . . ?
F8' C29' C30' F9A' -170.7(13) . . . . ?
C28 C29 C30 F9 -171.1(12) . . . . ?
C28 C29 C30 F16 63.9(17) . . . . ?
C28 C29 C30 F17 -58.0(16) . . . . ?
C28 C29' C30' F9B' -170.4(14) . . . . ?
C28 C29' C30' F9' 70.1(15) . . . . ?
C28 C29' C30' F9A' -47.6(16) . . . . ?
F8A' C29' C30' F9B' -54.6(18) . . . . ?
F8A' C29' C30' F9' -174.0(13) . . . . ?
F8A' C29' C30' F9A' 68.2(16) . . . . ?
F10 C29 C30 F9 -52.8(16) . . . . ?
F10 C29 C30 F16 -177.7(14) . . . . ?
F10 C29 C30 F17 60.4(15) . . . . ?
F48 C29 C30 F9 54.0(16) . . . . ?
F48 C29 C30 F16 -70.9(16) . . . . ?
F48 C29 C30 F17 167.2(13) . . . . ?
